data_7719388
loop_
_publ_author_name
'Kelly, Conor T.'
'Cuza, Emmelyne'
'Pasquetti, Eoin'
'Quinn, Niall'
'Griffin, Michael'
'Nockemann, Peter'
'M&#xfc;ller-Bunz, Helge'
'Bruno-Colmenarez, Julia'
'Felton, Solveig'
'Lada, Zoi G.'
'Morgan, Grace G.'

_publ_section_title
;
 Symmetric and asymmetric ligands for Fe<sup>III</sup> spin crossover -
 the influence of the <i>C</i><sub>2</sub> axis.
;
_journal_issue 38
_journal_name_full 'Dalton transactions (Cambridge, England : 2003)'
_journal_page_first 14522
_journal_page_last 14532
_journal_paper_doi 10.1039/d5dt01833a
_journal_volume 54
_journal_year 2025
_chemical_formula_moiety 'C37 H58 Fe N4 O2, Cl O4'
_chemical_formula_sum 'C37 H58 Cl Fe N4 O6'
_chemical_formula_weight 746.17
_space_group_crystal_system monoclinic
_space_group_IT_number 14
_space_group_name_Hall '-P 2yn'
_space_group_name_H-M_alt 'P 1 21/n 1'
_atom_sites_solution_hydrogens mixed
_atom_sites_solution_primary direct
_audit_creation_date 2025-06-04
_audit_creation_method
;
Olex2 1.5
(compiled 2025.05.31 svn.r86d253d1 for OlexSys, GUI svn.r7254)
;
_audit_update_record
;
2025-06-04 deposited with the CCDC.	2025-09-05 downloaded from the CCDC.
;
_cell_angle_alpha 90
_cell_angle_beta 115.379(5)
_cell_angle_gamma 90
_cell_formula_units_Z 4
_cell_length_a 18.924(6)
_cell_length_b 10.853(3)
_cell_length_c 20.187(6)
_cell_measurement_reflns_used 6260
_cell_measurement_temperature 100(2)
_cell_measurement_theta_max 27.02
_cell_measurement_theta_min 2.18
_cell_volume 3745.9(19)
_computing_cell_refinement 'Bruker SMART'
_computing_data_collection 'Bruker SMART'
_computing_data_reduction 'Bruker SAINT'
_computing_molecular_graphics 'Olex2 1.5 (Dolomanov et al., 2009)'
_computing_publication_material 'Olex2 1.5 (Dolomanov et al., 2009)'
_computing_structure_refinement 'SHELXL 2019/3 (Sheldrick, 2015)'
_computing_structure_solution 'SHELXS  (Sheldrick, 2008)'
_diffrn_ambient_temperature 100(2)
_diffrn_measured_fraction_theta_full 0.998
_diffrn_measured_fraction_theta_max 0.997
_diffrn_measurement_device_type 'CCD area detector'
_diffrn_measurement_method 'phi and omega scans'
_diffrn_radiation_type MoK\a
_diffrn_radiation_wavelength 0.71073
_diffrn_reflns_av_R_equivalents 0.0427
_diffrn_reflns_av_unetI/netI 0.0274
_diffrn_reflns_Laue_measured_fraction_full 0.998
_diffrn_reflns_Laue_measured_fraction_max 0.997
_diffrn_reflns_limit_h_max 22
_diffrn_reflns_limit_h_min -23
_diffrn_reflns_limit_k_max 13
_diffrn_reflns_limit_k_min -13
_diffrn_reflns_limit_l_max 21
_diffrn_reflns_limit_l_min -24
_diffrn_reflns_number 56942
_diffrn_reflns_point_group_measured_fraction_full 0.998
_diffrn_reflns_point_group_measured_fraction_max 0.997
_diffrn_reflns_theta_full 25.242
_diffrn_reflns_theta_max 25.999
_diffrn_reflns_theta_min 1.951
_exptl_absorpt_coefficient_mu 0.524
_exptl_absorpt_correction_T_max 0.9025
_exptl_absorpt_correction_T_min 0.8027
_exptl_absorpt_correction_type multi-scan
_exptl_absorpt_process_details SADABS
_exptl_crystal_colour black
_exptl_crystal_colour_primary black
_exptl_crystal_density_diffrn 1.323
_exptl_crystal_density_method 'not measured'
_exptl_crystal_description block
_exptl_crystal_F_000 1596
_exptl_crystal_size_max 0.3
_exptl_crystal_size_mid 0.3
_exptl_crystal_size_min 0.2
_refine_diff_density_max 0.572
_refine_diff_density_min -0.382
_refine_diff_density_rms 0.066
_refine_ls_extinction_method none
_refine_ls_goodness_of_fit_ref 1.040
_refine_ls_hydrogen_treatment mixed
_refine_ls_matrix_type full
_refine_ls_number_parameters 486
_refine_ls_number_reflns 7343
_refine_ls_number_restraints 7
_refine_ls_restrained_S_all 1.040
_refine_ls_R_factor_all 0.0466
_refine_ls_R_factor_gt 0.0407
_refine_ls_shift/su_max 0.001
_refine_ls_shift/su_mean 0.000
_refine_ls_structure_factor_coef Fsqd
_refine_ls_weighting_details 'w=1/[\s^2^(Fo^2^)+(0.0545P)^2^+3.2417P] where P=(Fo^2^+2Fc^2^)/3'
_refine_ls_weighting_scheme calc
_refine_ls_wR_factor_gt 0.1033
_refine_ls_wR_factor_ref 0.1069
_reflns_Friedel_coverage 0.000
_reflns_number_gt 6516
_reflns_number_total 7343
_reflns_threshold_expression 'I > 2\s(I)'
_cod_data_source_file d5dt01833a2.cif
_cod_data_source_block 1-14_mor65
_cod_depositor_comments 'Adding full bibliography for 7719387--7719420.cif.'
_cod_original_cell_volume 3746(2)
_cod_database_code 7719388
_shelx_shelxl_version_number 2019/3
_shelx_space_group_comment
;
The symmetry employed for this shelxl refinement is uniquely defined
by the following loop, which should always be used as a source of
symmetry information in preference to the above space-group names.
They are only intended as comments.
;
_shelx_estimated_absorpt_t_max 0.903
_shelx_estimated_absorpt_t_min 0.859
_olex2_refinement_description
;
1. Fixed Uiso
 At 1.2 times of:
  All C(H) groups, All C(H,H) groups, All C(H,H,H,H) groups, All N(H) groups
 At 1.5 times of:
  All C(H,H,H) groups
2. Restrained distances
 N2-C17A = N2-C17B = N1-C16A = N1-C16B
 1.48 with sigma of 0.02
 N2-C17B = N2A-C17A
 1.48 with sigma of 0.02
 Fe-N2 \\sim Fe-N2A
 with sigma of 0.02
 C17A-N2 \\sim C17A-N2A
 with sigma of 0.02
 C17B-N2 \\sim C17B-N2A
 with sigma of 0.02
 N2-C18 \\sim N2A-C18
 with sigma of 0.02
3. Others
 Sof(C16B)=Sof(H16C)=Sof(H16D)=Sof(C17B)=Sof(H17C)=Sof(H17D)=Sof(N2)=Sof(H2)=
 Sof(H18C)=Sof(H18D)=1-FVAR(1)
 Sof(C16A)=Sof(H16A)=Sof(H16B)=Sof(C17A)=Sof(H17A)=Sof(H17B)=Sof(H18A)=
 Sof(H18B)=Sof(N2A)=Sof(H2A)=FVAR(1)
4.a Ternary CH refined with riding coordinates:
 N2(H2), N2A(H2A)
4.b Secondary CH2 refined with riding coordinates:
 C16A(H16A,H16B), C17A(H17A,H17B), C16B(H16C,H16D), C17B(H17C,H17D), C18(H18C,
 H18D), C18(H18A,H18B), C19(H19A,H19B), C20(H20A,H20B), C21(H21A,H21B),
 C22(H22A,H22B)
4.c Aromatic/amide H refined with riding coordinates:
 C3(H3), C5(H5), C15(H15), C23(H23), C25(H25), C27(H27)
4.d Idealised Me refined as rotating group:
 C8(H8A,H8B,H8C), C9(H9A,H9B,H9C), C10(H10A,H10B,H10C), C12(H12A,H12B,H12C),
 C13(H13A,H13B,H13C), C14(H14A,H14B,H14C), C31(H31A,H31B,H31C), C32(H32A,H32B,
 H32C), C33(H33A,H33B,H33C), C35(H35A,H35B,H35C), C36(H36A,H36B,H36C), C37(H37A,
 H37B,H37C)
;
_olex2_submission_special_instructions 'No special instructions were received'

loop_
_space_group_symop_operation_xyz
'x, y, z'
'-x+1/2, y+1/2, -z+1/2'
'-x, -y, -z'
'x-1/2, -y-1/2, z-1/2'

loop_
_atom_site_label
_atom_site_type_symbol
_atom_site_fract_x
_atom_site_fract_y
_atom_site_fract_z
_atom_site_U_iso_or_equiv
_atom_site_adp_type
_atom_site_occupancy
_atom_site_site_symmetry_order
_atom_site_calc_flag
_atom_site_refinement_flags_posn
_atom_site_refinement_flags_adp
_atom_site_refinement_flags_occupancy
_atom_site_disorder_assembly
_atom_site_disorder_group
Fe Fe 0.49108(2) 0.12838(2) 0.32593(2) 0.01599(9) Uani 1 1 d D . . . .
O1 O 0.56124(8) -0.00660(12) 0.36492(7) 0.0184(3) Uani 1 1 d . . . . .
C1 C 0.63256(11) -0.02358(17) 0.41707(10) 0.0154(4) Uani 1 1 d . . . . .
C2 C 0.66963(12) -0.14063(17) 0.42611(10) 0.0155(4) Uani 1 1 d . . . . .
C7 C 0.62895(12) -0.24536(18) 0.37183(11) 0.0201(4) Uani 1 1 d . . . . .
C8 C 0.55251(13) -0.28146(19) 0.37596(13) 0.0264(5) Uani 1 1 d . . . . .
H8A H 0.564391 -0.315442 0.424566 0.040 Uiso 1 1 calc R U . . .
H8B H 0.525051 -0.343531 0.338431 0.040 Uiso 1 1 calc R U . . .
H8C H 0.519290 -0.208440 0.367511 0.040 Uiso 1 1 calc R U . . .
C9 C 0.61132(14) -0.2047(2) 0.29312(11) 0.0259(5) Uani 1 1 d . . . . .
H9A H 0.575499 -0.134248 0.279365 0.039 Uiso 1 1 calc R U . . .
H9B H 0.587091 -0.273096 0.259211 0.039 Uiso 1 1 calc R U . . .
H9C H 0.660154 -0.181020 0.290757 0.039 Uiso 1 1 calc R U . . .
C10 C 0.68075(14) -0.3605(2) 0.38888(13) 0.0304(5) Uani 1 1 d . . . . .
H10A H 0.730276 -0.339644 0.387055 0.046 Uiso 1 1 calc R U . . .
H10B H 0.653872 -0.424528 0.352546 0.046 Uiso 1 1 calc R U . . .
H10C H 0.691208 -0.390794 0.437942 0.046 Uiso 1 1 calc R U . . .
C3 C 0.74175(12) -0.15560(18) 0.48533(11) 0.0175(4) Uani 1 1 d . . . . .
H3 H 0.766248 -0.233886 0.491613 0.021 Uiso 1 1 calc R U . . .
C4 C 0.78129(12) -0.06329(18) 0.53679(10) 0.0183(4) Uani 1 1 d . . . . .
C11 C 0.86118(12) -0.0887(2) 0.60106(11) 0.0215(4) Uani 1 1 d . . . . .
C12 C 0.88244(15) 0.0110(3) 0.66054(13) 0.0409(7) Uani 1 1 d . . . . .
H12A H 0.840830 0.017073 0.677047 0.061 Uiso 1 1 calc R U . . .
H12B H 0.888313 0.090487 0.640363 0.061 Uiso 1 1 calc R U . . .
H12C H 0.931744 -0.010823 0.702137 0.061 Uiso 1 1 calc R U . . .
C13 C 0.92424(14) -0.0881(3) 0.57361(13) 0.0365(6) Uani 1 1 d . . . . .
H13A H 0.975119 -0.104634 0.614575 0.055 Uiso 1 1 calc R U . . .
H13B H 0.925485 -0.007400 0.552390 0.055 Uiso 1 1 calc R U . . .
H13C H 0.912890 -0.152013 0.536114 0.055 Uiso 1 1 calc R U . . .
C14 C 0.86133(18) -0.2107(3) 0.63809(17) 0.0612(10) Uani 1 1 d . . . . .
H14A H 0.817941 -0.212186 0.652363 0.092 Uiso 1 1 calc R U . . .
H14B H 0.910935 -0.220202 0.681802 0.092 Uiso 1 1 calc R U . . .
H14C H 0.855216 -0.278474 0.603954 0.092 Uiso 1 1 calc R U . . .
C5 C 0.74681(12) 0.05128(18) 0.52471(11) 0.0196(4) Uani 1 1 d . . . . .
H5 H 0.772916 0.117126 0.556942 0.024 Uiso 1 1 calc R U . . .
C6 C 0.67347(12) 0.07282(17) 0.46542(10) 0.0177(4) Uani 1 1 d . . . . .
C15 C 0.64339(14) 0.19646(19) 0.45771(11) 0.0256(5) Uani 1 1 d . . . . .
H15 H 0.676134 0.256319 0.491107 0.031 Uiso 1 1 calc R U . . .
N1 N 0.57611(13) 0.23357(16) 0.40969(10) 0.0319(5) Uani 1 1 d D . . . .
C16A C 0.5428(4) 0.3556(4) 0.4187(3) 0.0209(13) Uani 0.506(9) 1 d D . P A 1
H16A H 0.518963 0.346770 0.453551 0.025 Uiso 0.506(9) 1 calc R U P A 1
H16B H 0.584940 0.417927 0.438382 0.025 Uiso 0.506(9) 1 calc R U P A 1
C17A C 0.4817(3) 0.3964(3) 0.3449(3) 0.0203(14) Uani 0.506(9) 1 d D . P A 1
H17A H 0.455028 0.470978 0.351086 0.024 Uiso 0.506(9) 1 calc R U P A 1
H17B H 0.507393 0.417903 0.312828 0.024 Uiso 0.506(9) 1 calc R U P A 1
C16B C 0.5713(4) 0.3717(4) 0.4036(3) 0.0206(13) Uani 0.494(9) 1 d D . P A 2
H16C H 0.580701 0.401585 0.361698 0.025 Uiso 0.494(9) 1 calc R U P A 2
H16D H 0.608567 0.411979 0.449228 0.025 Uiso 0.494(9) 1 calc R U P A 2
C17B C 0.4871(3) 0.3914(4) 0.3910(3) 0.0219(15) Uani 0.494(9) 1 d D . P A 2
H17C H 0.481386 0.373933 0.436615 0.026 Uiso 0.494(9) 1 calc R U P A 2
H17D H 0.471483 0.477932 0.376669 0.026 Uiso 0.494(9) 1 calc R U P A 2
N2 N 0.4365(5) 0.3062(9) 0.3314(5) 0.021(2) Uani 0.494(9) 1 d D . P A 2
H2 H 0.429749 0.349558 0.285314 0.025 Uiso 0.494(9) 1 calc R U P A 2
C18 C 0.35530(12) 0.30068(19) 0.32661(12) 0.0233(4) Uani 1 1 d D . . . .
H18C H 0.322438 0.244359 0.286692 0.028 Uiso 0.494(9) 1 calc R U P A 2
H18D H 0.331121 0.383551 0.316320 0.028 Uiso 0.494(9) 1 calc R U P A 2
H18A H 0.313730 0.252190 0.287865 0.028 Uiso 0.506(9) 1 calc R U P A 1
H18B H 0.336495 0.386840 0.321354 0.028 Uiso 0.506(9) 1 calc R U P A 1
C19 C 0.36182(16) 0.2534(2) 0.40038(14) 0.0343(6) Uani 1 1 d . . . . .
H19A H 0.381249 0.322198 0.435893 0.041 Uiso 1 1 calc R U . . .
H19B H 0.308337 0.233803 0.394429 0.041 Uiso 1 1 calc R U . . .
C20 C 0.41326(14) 0.1415(2) 0.43499(12) 0.0262(5) Uani 1 1 d . . . . .
H20A H 0.466110 0.170268 0.468979 0.031 Uiso 1 1 calc R U . . .
H20B H 0.391195 0.095753 0.464211 0.031 Uiso 1 1 calc R U . . .
N3 N 0.42048(11) 0.05628(16) 0.38072(10) 0.0216(4) Uani 1 1 d . . . . .
H3A H 0.4506(15) -0.003(2) 0.4061(14) 0.033(7) Uiso 1 1 d . . . . .
C21 C 0.34510(13) 0.00197(19) 0.32877(12) 0.0251(5) Uani 1 1 d . . . . .
H21A H 0.304399 0.066698 0.309972 0.030 Uiso 1 1 calc R U . . .
H21B H 0.327787 -0.061475 0.353853 0.030 Uiso 1 1 calc R U . . .
C22 C 0.35722(13) -0.05525(19) 0.26626(12) 0.0240(5) Uani 1 1 d . . . . .
H22A H 0.387258 -0.132820 0.282635 0.029 Uiso 1 1 calc R U . . .
H22B H 0.306051 -0.074549 0.225225 0.029 Uiso 1 1 calc R U . . .
N4 N 0.40031(10) 0.03261(15) 0.24201(9) 0.0185(4) Uani 1 1 d . . . . .
C23 C 0.37694(12) 0.04920(17) 0.17285(11) 0.0178(4) Uani 1 1 d . . . . .
H23 H 0.329371 0.010381 0.141253 0.021 Uiso 1 1 calc R U . . .
C24 C 0.41622(12) 0.12132(17) 0.13864(11) 0.0171(4) Uani 1 1 d . . . . .
C25 C 0.38203(12) 0.12270(18) 0.06145(11) 0.0189(4) Uani 1 1 d . . . . .
H25 H 0.332781 0.084018 0.035159 0.023 Uiso 1 1 calc R U . . .
C26 C 0.41825(12) 0.17864(17) 0.02337(10) 0.0180(4) Uani 1 1 d . . . . .
C30 C 0.38445(12) 0.18257(19) -0.06056(11) 0.0220(4) Uani 1 1 d . . . . .
C31 C 0.44149(15) 0.1192(2) -0.08572(12) 0.0289(5) Uani 1 1 d . . . . .
H31A H 0.492055 0.161663 -0.064187 0.043 Uiso 1 1 calc R U . . .
H31B H 0.420205 0.122564 -0.139310 0.043 Uiso 1 1 calc R U . . .
H31C H 0.448545 0.033025 -0.069692 0.043 Uiso 1 1 calc R U . . .
C32 C 0.37225(13) 0.3174(2) -0.08615(11) 0.0248(5) Uani 1 1 d . . . . .
H32A H 0.334358 0.356301 -0.071553 0.037 Uiso 1 1 calc R U . . .
H32B H 0.352432 0.320367 -0.139636 0.037 Uiso 1 1 calc R U . . .
H32C H 0.422165 0.361521 -0.063590 0.037 Uiso 1 1 calc R U . . .
C33 C 0.30603(15) 0.1156(2) -0.09623(12) 0.0363(6) Uani 1 1 d . . . . .
H33A H 0.312804 0.029691 -0.079695 0.055 Uiso 1 1 calc R U . . .
H33B H 0.286807 0.118026 -0.149673 0.055 Uiso 1 1 calc R U . . .
H33C H 0.268162 0.156083 -0.082221 0.055 Uiso 1 1 calc R U . . .
C27 C 0.49192(12) 0.23234(17) 0.06508(10) 0.0164(4) Uani 1 1 d . . . . .
H27 H 0.517831 0.270572 0.039293 0.020 Uiso 1 1 calc R U . . .
C28 C 0.52911(11) 0.23338(16) 0.14065(10) 0.0146(4) Uani 1 1 d . . . . .
C34 C 0.61204(11) 0.28671(18) 0.18215(10) 0.0164(4) Uani 1 1 d . . . . .
C35 C 0.61188(13) 0.3945(2) 0.23122(12) 0.0262(5) Uani 1 1 d . . . . .
H35A H 0.664058 0.431725 0.253712 0.039 Uiso 1 1 calc R U . . .
H35B H 0.597793 0.364217 0.269721 0.039 Uiso 1 1 calc R U . . .
H35C H 0.573675 0.456320 0.201591 0.039 Uiso 1 1 calc R U . . .
C36 C 0.66746(12) 0.1844(2) 0.22842(11) 0.0230(4) Uani 1 1 d . . . . .
H36A H 0.666720 0.116037 0.196440 0.034 Uiso 1 1 calc R U . . .
H36B H 0.650264 0.154940 0.265013 0.034 Uiso 1 1 calc R U . . .
H36C H 0.720724 0.217190 0.253280 0.034 Uiso 1 1 calc R U . . .
C37 C 0.64400(12) 0.3362(2) 0.12941(11) 0.0235(4) Uani 1 1 d . . . . .
H37A H 0.609106 0.400615 0.098555 0.035 Uiso 1 1 calc R U . . .
H37B H 0.647068 0.268933 0.098361 0.035 Uiso 1 1 calc R U . . .
H37C H 0.696291 0.370713 0.157536 0.035 Uiso 1 1 calc R U . . .
C29 C 0.48892(12) 0.18006(17) 0.17925(10) 0.0162(4) Uani 1 1 d . . . . .
O2 O 0.51992(8) 0.18470(14) 0.25152(7) 0.0213(3) Uani 1 1 d . . . . .
Cl Cl 0.32864(3) 0.66052(5) 0.36956(3) 0.02432(13) Uani 1 1 d . . . . .
O3 O 0.32599(11) 0.55369(15) 0.41050(9) 0.0351(4) Uani 1 1 d . . . . .
O4 O 0.25977(9) 0.73378(14) 0.35385(9) 0.0318(4) Uani 1 1 d . . . . .
O5 O 0.39706(10) 0.73276(17) 0.41198(10) 0.0379(4) Uani 1 1 d . . . . .
O6 O 0.33028(11) 0.62378(16) 0.30193(9) 0.0388(4) Uani 1 1 d . . . . .
N2A N 0.4239(5) 0.2994(9) 0.3102(5) 0.0184(17) Uani 0.506(9) 1 d D . P A 1
H2A H 0.402530 0.316751 0.256438 0.022 Uiso 0.506(9) 1 calc R U P A 1

loop_
_atom_site_aniso_label
_atom_site_aniso_U_11
_atom_site_aniso_U_22
_atom_site_aniso_U_33
_atom_site_aniso_U_23
_atom_site_aniso_U_13
_atom_site_aniso_U_12
Fe 0.01718(17) 0.01776(15) 0.01371(15) 0.00238(10) 0.00727(12) 0.00335(11)
O1 0.0171(7) 0.0181(6) 0.0168(7) -0.0003(5) 0.0045(6) 0.0039(5)
C1 0.0157(10) 0.0180(9) 0.0143(9) 0.0025(7) 0.0083(8) 0.0006(7)
C2 0.0170(10) 0.0170(9) 0.0159(9) -0.0004(7) 0.0104(8) -0.0004(7)
C7 0.0207(11) 0.0177(9) 0.0207(10) -0.0038(8) 0.0077(8) 0.0022(8)
C8 0.0242(12) 0.0198(10) 0.0317(12) -0.0036(9) 0.0085(10) -0.0045(9)
C9 0.0276(12) 0.0307(11) 0.0183(10) -0.0065(9) 0.0088(9) 0.0015(9)
C10 0.0304(13) 0.0205(10) 0.0339(13) -0.0085(9) 0.0078(10) 0.0054(9)
C3 0.0175(10) 0.0191(9) 0.0190(10) 0.0031(7) 0.0107(8) 0.0033(8)
C4 0.0162(10) 0.0242(10) 0.0158(9) 0.0027(8) 0.0080(8) -0.0001(8)
C11 0.0164(11) 0.0275(10) 0.0183(10) 0.0027(8) 0.0054(8) -0.0009(8)
C12 0.0224(13) 0.0670(18) 0.0239(12) -0.0152(12) 0.0009(10) 0.0101(12)
C13 0.0181(12) 0.0672(17) 0.0216(11) -0.0016(11) 0.0058(9) 0.0094(11)
C14 0.0428(17) 0.0530(18) 0.0498(18) 0.0299(15) -0.0163(14) -0.0161(14)
C5 0.0207(11) 0.0206(9) 0.0169(9) -0.0009(7) 0.0074(8) -0.0048(8)
C6 0.0212(11) 0.0167(9) 0.0164(9) 0.0009(7) 0.0091(8) -0.0010(8)
C15 0.0364(13) 0.0167(9) 0.0183(10) -0.0024(8) 0.0065(9) -0.0010(9)
N1 0.0466(13) 0.0166(9) 0.0185(9) -0.0028(7) 0.0005(9) 0.0097(8)
C16A 0.020(3) 0.014(2) 0.024(3) -0.0041(18) 0.005(2) 0.000(2)
C17A 0.025(2) 0.0133(19) 0.024(3) 0.0047(17) 0.012(2) 0.0007(16)
C16B 0.020(3) 0.016(2) 0.025(3) 0.0003(17) 0.009(2) -0.0010(19)
C17B 0.024(3) 0.018(2) 0.024(3) 0.0000(18) 0.010(2) 0.0002(18)
N2 0.022(4) 0.025(3) 0.017(5) 0.010(3) 0.009(3) 0.008(2)
C18 0.0185(11) 0.0214(10) 0.0307(12) 0.0013(8) 0.0113(9) 0.0024(8)
C19 0.0444(16) 0.0325(12) 0.0382(14) 0.0034(10) 0.0293(12) 0.0093(11)
C20 0.0348(13) 0.0278(11) 0.0242(11) 0.0017(9) 0.0205(10) 0.0004(9)
N3 0.0269(10) 0.0197(8) 0.0229(9) 0.0045(7) 0.0152(8) 0.0035(8)
C21 0.0277(12) 0.0205(10) 0.0339(12) 0.0013(9) 0.0197(10) -0.0045(9)
C22 0.0280(12) 0.0192(10) 0.0280(11) 0.0023(8) 0.0152(10) -0.0034(9)
N4 0.0173(9) 0.0178(8) 0.0222(9) 0.0026(7) 0.0101(7) 0.0015(7)
C23 0.0119(10) 0.0182(9) 0.0226(10) -0.0012(8) 0.0067(8) 0.0005(7)
C24 0.0151(10) 0.0172(9) 0.0190(10) -0.0002(7) 0.0075(8) 0.0003(7)
C25 0.0131(10) 0.0192(9) 0.0193(10) -0.0011(7) 0.0020(8) -0.0025(8)
C26 0.0170(10) 0.0175(9) 0.0144(9) 0.0002(7) 0.0019(8) -0.0013(8)
C30 0.0211(11) 0.0237(10) 0.0139(10) 0.0004(8) 0.0004(8) -0.0082(8)
C31 0.0400(14) 0.0272(11) 0.0149(10) -0.0024(8) 0.0074(10) -0.0015(10)
C32 0.0232(12) 0.0270(11) 0.0178(10) 0.0046(8) 0.0028(9) -0.0025(9)
C33 0.0338(14) 0.0454(14) 0.0169(11) 0.0016(10) -0.0015(10) -0.0207(11)
C27 0.0167(10) 0.0172(9) 0.0152(9) -0.0002(7) 0.0068(8) -0.0004(7)
C28 0.0115(10) 0.0160(9) 0.0153(9) -0.0012(7) 0.0047(8) 0.0000(7)
C34 0.0111(10) 0.0229(9) 0.0133(9) -0.0028(7) 0.0035(8) -0.0026(8)
C35 0.0170(11) 0.0317(11) 0.0257(11) -0.0115(9) 0.0051(9) -0.0049(9)
C36 0.0141(10) 0.0298(11) 0.0214(10) 0.0018(8) 0.0042(8) 0.0008(8)
C37 0.0150(11) 0.0334(11) 0.0196(10) 0.0000(8) 0.0051(8) -0.0083(9)
C29 0.0152(10) 0.0182(9) 0.0140(9) -0.0004(7) 0.0052(8) 0.0024(7)
O2 0.0170(8) 0.0341(8) 0.0133(7) -0.0013(6) 0.0068(6) -0.0042(6)
Cl 0.0261(3) 0.0231(2) 0.0254(3) -0.00038(19) 0.0126(2) 0.0015(2)
O3 0.0471(11) 0.0292(8) 0.0289(9) 0.0024(7) 0.0161(8) 0.0003(8)
O4 0.0228(9) 0.0281(8) 0.0432(10) -0.0042(7) 0.0129(7) 0.0003(7)
O5 0.0221(9) 0.0497(11) 0.0390(10) 0.0001(8) 0.0105(8) -0.0057(8)
O6 0.0510(12) 0.0428(10) 0.0288(9) 0.0015(7) 0.0230(9) 0.0095(8)
N2A 0.016(3) 0.024(3) 0.015(4) 0.010(3) 0.006(3) 0.006(2)

loop_
_atom_type_symbol
_atom_type_description
_atom_type_scat_dispersion_real
_atom_type_scat_dispersion_imag
_atom_type_scat_source
C C 0.0033 0.0016 'International Tables Vol C Tables 4.2.6.8 and 6.1.1.4'
H H 0.0000 0.0000 'International Tables Vol C Tables 4.2.6.8 and 6.1.1.4'
N N 0.0061 0.0033 'International Tables Vol C Tables 4.2.6.8 and 6.1.1.4'
O O 0.0106 0.0060 'International Tables Vol C Tables 4.2.6.8 and 6.1.1.4'
Cl Cl 0.1484 0.1585 'International Tables Vol C Tables 4.2.6.8 and 6.1.1.4'
Fe Fe 0.3463 0.8444 'International Tables Vol C Tables 4.2.6.8 and 6.1.1.4'

loop_
_geom_angle_atom_site_label_1
_geom_angle_atom_site_label_2
_geom_angle_atom_site_label_3
_geom_angle
_geom_angle_site_symmetry_1
_geom_angle_site_symmetry_3
_geom_angle_publ_flag
O1 Fe N1 85.85(7) . . ?
O1 Fe N2 155.1(2) . . ?
O1 Fe N3 89.12(7) . . ?
O1 Fe N4 97.87(6) . . ?
O1 Fe N2A 165.4(2) . . ?
N1 Fe N2 72.5(2) . . ?
N1 Fe N3 102.02(8) . . ?
N1 Fe N2A 81.6(2) . . ?
N3 Fe N2 83.6(3) . . ?
N4 Fe N1 175.96(7) . . ?
N4 Fe N2 103.5(2) . . ?
N4 Fe N3 76.56(7) . . ?
N4 Fe N2A 94.5(2) . . ?
O2 Fe O1 100.84(6) . . ?
O2 Fe N1 94.63(8) . . ?
O2 Fe N2 93.3(3) . . ?
O2 Fe N3 161.20(7) . . ?
O2 Fe N4 86.24(7) . . ?
O2 Fe N2A 87.6(2) . . ?
N2A Fe N3 86.3(2) . . ?
C1 O1 Fe 136.81(12) . . ?
O1 C1 C2 120.34(17) . . ?
O1 C1 C6 121.13(17) . . ?
C6 C1 C2 118.53(18) . . ?
C1 C2 C7 119.97(17) . . ?
C3 C2 C1 117.64(17) . . ?
C3 C2 C7 122.39(17) . . ?
C2 C7 C9 110.14(17) . . ?
C8 C7 C2 110.23(17) . . ?
C8 C7 C9 109.65(18) . . ?
C10 C7 C2 111.46(17) . . ?
C10 C7 C8 107.85(18) . . ?
C10 C7 C9 107.43(17) . . ?
C7 C8 H8A 109.5 . . ?
C7 C8 H8B 109.5 . . ?
C7 C8 H8C 109.5 . . ?
H8A C8 H8B 109.5 . . ?
H8A C8 H8C 109.5 . . ?
H8B C8 H8C 109.5 . . ?
C7 C9 H9A 109.5 . . ?
C7 C9 H9B 109.5 . . ?
C7 C9 H9C 109.5 . . ?
H9A C9 H9B 109.5 . . ?
H9A C9 H9C 109.5 . . ?
H9B C9 H9C 109.5 . . ?
C7 C10 H10A 109.5 . . ?
C7 C10 H10B 109.5 . . ?
C7 C10 H10C 109.5 . . ?
H10A C10 H10B 109.5 . . ?
H10A C10 H10C 109.5 . . ?
H10B C10 H10C 109.5 . . ?
C2 C3 H3 117.6 . . ?
C2 C3 C4 124.72(18) . . ?
C4 C3 H3 117.6 . . ?
C3 C4 C11 121.02(18) . . ?
C5 C4 C3 116.81(18) . . ?
C5 C4 C11 122.09(18) . . ?
C12 C11 C4 111.52(18) . . ?
C13 C11 C4 109.52(17) . . ?
C13 C11 C12 107.4(2) . . ?
C13 C11 C14 110.3(2) . . ?
C14 C11 C4 111.40(18) . . ?
C14 C11 C12 106.6(2) . . ?
C11 C12 H12A 109.5 . . ?
C11 C12 H12B 109.5 . . ?
C11 C12 H12C 109.5 . . ?
H12A C12 H12B 109.5 . . ?
H12A C12 H12C 109.5 . . ?
H12B C12 H12C 109.5 . . ?
C11 C13 H13A 109.5 . . ?
C11 C13 H13B 109.5 . . ?
C11 C13 H13C 109.5 . . ?
H13A C13 H13B 109.5 . . ?
H13A C13 H13C 109.5 . . ?
H13B C13 H13C 109.5 . . ?
C11 C14 H14A 109.5 . . ?
C11 C14 H14B 109.5 . . ?
C11 C14 H14C 109.5 . . ?
H14A C14 H14B 109.5 . . ?
H14A C14 H14C 109.5 . . ?
H14B C14 H14C 109.5 . . ?
C4 C5 H5 119.4 . . ?
C4 C5 C6 121.28(18) . . ?
C6 C5 H5 119.4 . . ?
C1 C6 C15 122.74(18) . . ?
C5 C6 C1 120.78(18) . . ?
C5 C6 C15 116.48(18) . . ?
C6 C15 H15 116.9 . . ?
N1 C15 C6 126.11(19) . . ?
N1 C15 H15 116.9 . . ?
C15 N1 Fe 127.11(14) . . ?
C15 N1 C16A 120.8(2) . . ?
C15 N1 C16B 112.2(3) . . ?
C16A N1 Fe 111.0(2) . . ?
C16B N1 Fe 118.5(2) . . ?
N1 C16A H16A 109.9 . . ?
N1 C16A H16B 109.9 . . ?
H16A C16A H16B 108.3 . . ?
C17A C16A N1 108.7(4) . . ?
C17A C16A H16A 109.9 . . ?
C17A C16A H16B 109.9 . . ?
C16A C17A H17A 109.4 . . ?
C16A C17A H17B 109.4 . . ?
H17A C17A H17B 108.0 . . ?
N2A C17A C16A 111.2(5) . . ?
N2A C17A H17A 109.4 . . ?
N2A C17A H17B 109.4 . . ?
N1 C16B H16C 111.7 . . ?
N1 C16B H16D 111.7 . . ?
N1 C16B C17B 100.1(5) . . ?
H16C C16B H16D 109.5 . . ?
C17B C16B H16C 111.7 . . ?
C17B C16B H16D 111.7 . . ?
C16B C17B H17C 110.1 . . ?
C16B C17B H17D 110.1 . . ?
H17C C17B H17D 108.4 . . ?
N2 C17B C16B 108.2(5) . . ?
N2 C17B H17C 110.1 . . ?
N2 C17B H17D 110.1 . . ?
Fe N2 H2 103.9 . . ?
C17B N2 Fe 115.3(5) . . ?
C17B N2 H2 103.9 . . ?
C17B N2 C18 111.2(6) . . ?
C18 N2 Fe 116.7(6) . . ?
C18 N2 H2 103.9 . . ?
N2 C18 H18C 110.2 . . ?
N2 C18 H18D 110.2 . . ?
N2 C18 C19 107.4(4) . . ?
H18C C18 H18D 108.5 . . ?
H18A C18 H18B 106.9 . . ?
C19 C18 H18C 110.2 . . ?
C19 C18 H18D 110.2 . . ?
C19 C18 H18A 107.2 . . ?
C19 C18 H18B 107.2 . . ?
N2A C18 H18A 107.2 . . ?
N2A C18 H18B 107.2 . . ?
N2A C18 C19 120.4(4) . . ?
C18 C19 H19A 107.6 . . ?
C18 C19 H19B 107.6 . . ?
H19A C19 H19B 107.0 . . ?
C20 C19 C18 118.83(19) . . ?
C20 C19 H19A 107.6 . . ?
C20 C19 H19B 107.6 . . ?
C19 C20 H20A 108.8 . . ?
C19 C20 H20B 108.8 . . ?
H20A C20 H20B 107.7 . . ?
N3 C20 C19 113.62(18) . . ?
N3 C20 H20A 108.8 . . ?
N3 C20 H20B 108.8 . . ?
Fe N3 H3A 100.1(18) . . ?
C20 N3 Fe 114.53(13) . . ?
C20 N3 H3A 105.8(17) . . ?
C21 N3 Fe 113.03(13) . . ?
C21 N3 C20 113.88(18) . . ?
C21 N3 H3A 108.0(17) . . ?
N3 C21 H21A 110.1 . . ?
N3 C21 H21B 110.1 . . ?
N3 C21 C22 108.06(17) . . ?
H21A C21 H21B 108.4 . . ?
C22 C21 H21A 110.1 . . ?
C22 C21 H21B 110.1 . . ?
C21 C22 H22A 110.0 . . ?
C21 C22 H22B 110.0 . . ?
H22A C22 H22B 108.4 . . ?
N4 C22 C21 108.46(17) . . ?
N4 C22 H22A 110.0 . . ?
N4 C22 H22B 110.0 . . ?
C22 N4 Fe 115.57(13) . . ?
C23 N4 Fe 126.13(14) . . ?
C23 N4 C22 118.17(17) . . ?
N4 C23 H23 117.0 . . ?
N4 C23 C24 126.06(19) . . ?
C24 C23 H23 117.0 . . ?
C25 C24 C23 116.67(18) . . ?
C25 C24 C29 120.50(18) . . ?
C29 C24 C23 122.63(18) . . ?
C24 C25 H25 119.3 . . ?
C26 C25 C24 121.47(18) . . ?
C26 C25 H25 119.3 . . ?
C25 C26 C30 124.02(18) . . ?
C25 C26 C27 116.89(18) . . ?
C27 C26 C30 119.07(18) . . ?
C26 C30 C31 109.44(17) . . ?
C26 C30 C32 109.23(16) . . ?
C32 C30 C31 109.91(18) . . ?
C33 C30 C26 111.62(17) . . ?
C33 C30 C31 108.00(19) . . ?
C33 C30 C32 108.62(18) . . ?
C30 C31 H31A 109.5 . . ?
C30 C31 H31B 109.5 . . ?
C30 C31 H31C 109.5 . . ?
H31A C31 H31B 109.5 . . ?
H31A C31 H31C 109.5 . . ?
H31B C31 H31C 109.5 . . ?
C30 C32 H32A 109.5 . . ?
C30 C32 H32B 109.5 . . ?
C30 C32 H32C 109.5 . . ?
H32A C32 H32B 109.5 . . ?
H32A C32 H32C 109.5 . . ?
H32B C32 H32C 109.5 . . ?
C30 C33 H33A 109.5 . . ?
C30 C33 H33B 109.5 . . ?
C30 C33 H33C 109.5 . . ?
H33A C33 H33B 109.5 . . ?
H33A C33 H33C 109.5 . . ?
H33B C33 H33C 109.5 . . ?
C26 C27 H27 117.6 . . ?
C28 C27 C26 124.71(18) . . ?
C28 C27 H27 117.6 . . ?
C27 C28 C34 121.51(17) . . ?
C27 C28 C29 117.57(17) . . ?
C29 C28 C34 120.90(16) . . ?
C35 C34 C28 110.75(16) . . ?
C35 C34 C36 110.36(16) . . ?
C36 C34 C28 109.25(16) . . ?
C37 C34 C28 111.58(16) . . ?
C37 C34 C35 107.02(17) . . ?
C37 C34 C36 107.82(17) . . ?
C34 C35 H35A 109.5 . . ?
C34 C35 H35B 109.5 . . ?
C34 C35 H35C 109.5 . . ?
H35A C35 H35B 109.5 . . ?
H35A C35 H35C 109.5 . . ?
H35B C35 H35C 109.5 . . ?
C34 C36 H36A 109.5 . . ?
C34 C36 H36B 109.5 . . ?
C34 C36 H36C 109.5 . . ?
H36A C36 H36B 109.5 . . ?
H36A C36 H36C 109.5 . . ?
H36B C36 H36C 109.5 . . ?
C34 C37 H37A 109.5 . . ?
C34 C37 H37B 109.5 . . ?
C34 C37 H37C 109.5 . . ?
H37A C37 H37B 109.5 . . ?
H37A C37 H37C 109.5 . . ?
H37B C37 H37C 109.5 . . ?
C24 C29 C28 118.71(17) . . ?
O2 C29 C24 121.24(18) . . ?
O2 C29 C28 120.05(17) . . ?
C29 O2 Fe 135.85(13) . . ?
O3 Cl O4 108.69(11) . . ?
O3 Cl O5 109.96(11) . . ?
O5 Cl O4 109.16(10) . . ?
O6 Cl O3 110.08(10) . . ?
O6 Cl O4 109.28(11) . . ?
O6 Cl O5 109.65(11) . . ?
Fe N2A H2A 104.9 . . ?
C17A N2A Fe 105.8(5) . . ?
C17A N2A C18 115.8(6) . . ?
C17A N2A H2A 104.9 . . ?
C18 N2A Fe 119.2(6) . . ?
C18 N2A H2A 104.9 . . ?

loop_
_geom_bond_atom_site_label_1
_geom_bond_atom_site_label_2
_geom_bond_distance
_geom_bond_site_symmetry_2
_geom_bond_publ_flag
Fe O1 1.9059(14) . ?
Fe N1 2.1022(19) . ?
Fe N2 2.214(9) . ?
Fe N3 2.2108(18) . ?
Fe N4 2.0992(18) . ?
Fe O2 1.9054(15) . ?
Fe N2A 2.194(8) . ?
O1 C1 1.321(2) . ?
C1 C2 1.425(3) . ?
C1 C6 1.414(3) . ?
C2 C7 1.537(3) . ?
C2 C3 1.385(3) . ?
C7 C8 1.535(3) . ?
C7 C9 1.541(3) . ?
C7 C10 1.533(3) . ?
C8 H8A 0.9800 . ?
C8 H8B 0.9800 . ?
C8 H8C 0.9800 . ?
C9 H9A 0.9800 . ?
C9 H9B 0.9800 . ?
C9 H9C 0.9800 . ?
C10 H10A 0.9800 . ?
C10 H10B 0.9800 . ?
C10 H10C 0.9800 . ?
C3 H3 0.9500 . ?
C3 C4 1.406(3) . ?
C4 C11 1.537(3) . ?
C4 C5 1.377(3) . ?
C11 C12 1.536(3) . ?
C11 C13 1.516(3) . ?
C11 C14 1.520(3) . ?
C12 H12A 0.9800 . ?
C12 H12B 0.9800 . ?
C12 H12C 0.9800 . ?
C13 H13A 0.9800 . ?
C13 H13B 0.9800 . ?
C13 H13C 0.9800 . ?
C14 H14A 0.9800 . ?
C14 H14B 0.9800 . ?
C14 H14C 0.9800 . ?
C5 H5 0.9500 . ?
C5 C6 1.410(3) . ?
C6 C15 1.440(3) . ?
C15 H15 0.9500 . ?
C15 N1 1.290(3) . ?
N1 C16A 1.511(5) . ?
N1 C16B 1.503(5) . ?
C16A H16A 0.9900 . ?
C16A H16B 0.9900 . ?
C16A C17A 1.508(7) . ?
C17A H17A 0.9900 . ?
C17A H17B 0.9900 . ?
C17A N2A 1.462(10) . ?
C16B H16C 0.9900 . ?
C16B H16D 0.9900 . ?
C16B C17B 1.518(9) . ?
C17B H17C 0.9900 . ?
C17B H17D 0.9900 . ?
C17B N2 1.495(8) . ?
N2 H2 1.0000 . ?
N2 C18 1.499(9) . ?
C18 H18C 0.9900 . ?
C18 H18D 0.9900 . ?
C18 H18A 0.9900 . ?
C18 H18B 0.9900 . ?
C18 C19 1.529(3) . ?
C18 N2A 1.472(9) . ?
C19 H19A 0.9900 . ?
C19 H19B 0.9900 . ?
C19 C20 1.526(3) . ?
C20 H20A 0.9900 . ?
C20 H20B 0.9900 . ?
C20 N3 1.484(3) . ?
N3 H3A 0.87(3) . ?
N3 C21 1.483(3) . ?
C21 H21A 0.9900 . ?
C21 H21B 0.9900 . ?
C21 C22 1.509(3) . ?
C22 H22A 0.9900 . ?
C22 H22B 0.9900 . ?
C22 N4 1.468(3) . ?
N4 C23 1.284(3) . ?
C23 H23 0.9500 . ?
C23 C24 1.443(3) . ?
C24 C25 1.408(3) . ?
C24 C29 1.416(3) . ?
C25 H25 0.9500 . ?
C25 C26 1.371(3) . ?
C26 C30 1.534(3) . ?
C26 C27 1.409(3) . ?
C30 C31 1.538(3) . ?
C30 C32 1.536(3) . ?
C30 C33 1.527(3) . ?
C31 H31A 0.9800 . ?
C31 H31B 0.9800 . ?
C31 H31C 0.9800 . ?
C32 H32A 0.9800 . ?
C32 H32B 0.9800 . ?
C32 H32C 0.9800 . ?
C33 H33A 0.9800 . ?
C33 H33B 0.9800 . ?
C33 H33C 0.9800 . ?
C27 H27 0.9500 . ?
C27 C28 1.379(3) . ?
C28 C34 1.540(3) . ?
C28 C29 1.424(3) . ?
C34 C35 1.533(3) . ?
C34 C36 1.538(3) . ?
C34 C37 1.529(3) . ?
C35 H35A 0.9800 . ?
C35 H35B 0.9800 . ?
C35 H35C 0.9800 . ?
C36 H36A 0.9800 . ?
C36 H36B 0.9800 . ?
C36 H36C 0.9800 . ?
C37 H37A 0.9800 . ?
C37 H37B 0.9800 . ?
C37 H37C 0.9800 . ?
C29 O2 1.320(2) . ?
Cl O3 1.4372(17) . ?
Cl O4 1.4411(17) . ?
Cl O5 1.4402(18) . ?
Cl O6 1.4355(17) . ?
N2A H2A 1.0000 . ?

loop_
_geom_torsion_atom_site_label_1
_geom_torsion_atom_site_label_2
_geom_torsion_atom_site_label_3
_geom_torsion_atom_site_label_4
_geom_torsion
_geom_torsion_site_symmetry_1
_geom_torsion_site_symmetry_2
_geom_torsion_site_symmetry_3
_geom_torsion_site_symmetry_4
_geom_torsion_publ_flag
Fe O1 C1 C2 -174.17(13) . . . . ?
Fe O1 C1 C6 6.4(3) . . . . ?
Fe N1 C16A C17A -32.2(6) . . . . ?
Fe N1 C16B C17B 52.3(5) . . . . ?
Fe N2 C18 C19 74.9(5) . . . . ?
Fe N3 C21 C22 32.89(19) . . . . ?
Fe N4 C23 C24 11.2(3) . . . . ?
O1 C1 C2 C7 4.2(3) . . . . ?
O1 C1 C2 C3 -174.91(17) . . . . ?
O1 C1 C6 C5 174.65(18) . . . . ?
O1 C1 C6 C15 -5.0(3) . . . . ?
C1 C2 C7 C8 -63.6(2) . . . . ?
C1 C2 C7 C9 57.6(2) . . . . ?
C1 C2 C7 C10 176.72(18) . . . . ?
C1 C2 C3 C4 -0.6(3) . . . . ?
C1 C6 C15 N1 3.3(4) . . . . ?
C2 C1 C6 C5 -4.8(3) . . . . ?
C2 C1 C6 C15 175.60(19) . . . . ?
C2 C3 C4 C11 179.76(18) . . . . ?
C2 C3 C4 C5 -3.2(3) . . . . ?
C7 C2 C3 C4 -179.62(19) . . . . ?
C3 C2 C7 C8 115.5(2) . . . . ?
C3 C2 C7 C9 -123.4(2) . . . . ?
C3 C2 C7 C10 -4.3(3) . . . . ?
C3 C4 C11 C12 -164.6(2) . . . . ?
C3 C4 C11 C13 76.6(3) . . . . ?
C3 C4 C11 C14 -45.7(3) . . . . ?
C3 C4 C5 C6 3.0(3) . . . . ?
C4 C5 C6 C1 0.9(3) . . . . ?
C4 C5 C6 C15 -179.42(19) . . . . ?
C11 C4 C5 C6 179.98(18) . . . . ?
C5 C4 C11 C12 18.5(3) . . . . ?
C5 C4 C11 C13 -100.2(2) . . . . ?
C5 C4 C11 C14 137.5(3) . . . . ?
C5 C6 C15 N1 -176.3(2) . . . . ?
C6 C1 C2 C7 -176.43(17) . . . . ?
C6 C1 C2 C3 4.5(3) . . . . ?
C6 C15 N1 Fe -2.2(4) . . . . ?
C6 C15 N1 C16A 164.4(4) . . . . ?
C6 C15 N1 C16B -164.9(4) . . . . ?
C15 N1 C16A C17A 159.3(4) . . . . ?
C15 N1 C16B C17B -143.2(4) . . . . ?
N1 C16A C17A N2A 52.3(8) . . . . ?
N1 C16B C17B N2 -49.3(6) . . . . ?
C16A C17A N2A Fe -44.4(6) . . . . ?
C16A C17A N2A C18 90.0(8) . . . . ?
C16B C17B N2 Fe 32.2(8) . . . . ?
C16B C17B N2 C18 168.0(6) . . . . ?
C17B N2 C18 C19 -60.2(7) . . . . ?
N2 C18 C19 C20 -46.4(4) . . . . ?
C18 C19 C20 N3 -28.0(3) . . . . ?
C19 C18 N2A Fe 51.3(7) . . . . ?
C19 C18 N2A C17A -76.8(7) . . . . ?
C19 C20 N3 Fe 70.8(2) . . . . ?
C19 C20 N3 C21 -61.4(2) . . . . ?
C20 N3 C21 C22 165.85(17) . . . . ?
N3 C21 C22 N4 -46.3(2) . . . . ?
C21 C22 N4 Fe 40.6(2) . . . . ?
C21 C22 N4 C23 -135.56(19) . . . . ?
C22 N4 C23 C24 -173.15(18) . . . . ?
N4 C23 C24 C25 177.22(19) . . . . ?
N4 C23 C24 C29 2.4(3) . . . . ?
C23 C24 C25 C26 -173.84(18) . . . . ?
C23 C24 C29 C28 170.55(18) . . . . ?
C23 C24 C29 O2 -8.7(3) . . . . ?
C24 C25 C26 C30 179.54(19) . . . . ?
C24 C25 C26 C27 1.3(3) . . . . ?
C24 C29 O2 Fe -0.2(3) . . . . ?
C25 C24 C29 C28 -4.1(3) . . . . ?
C25 C24 C29 O2 176.71(18) . . . . ?
C25 C26 C30 C31 -120.0(2) . . . . ?
C25 C26 C30 C32 119.6(2) . . . . ?
C25 C26 C30 C33 -0.5(3) . . . . ?
C25 C26 C27 C28 -0.7(3) . . . . ?
C26 C27 C28 C34 176.01(18) . . . . ?
C26 C27 C28 C29 -2.3(3) . . . . ?
C30 C26 C27 C28 -179.02(18) . . . . ?
C27 C26 C30 C31 58.2(2) . . . . ?
C27 C26 C30 C32 -62.2(2) . . . . ?
C27 C26 C30 C33 177.72(19) . . . . ?
C27 C28 C34 C35 119.6(2) . . . . ?
C27 C28 C34 C36 -118.61(19) . . . . ?
C27 C28 C34 C37 0.5(3) . . . . ?
C27 C28 C29 C24 4.5(3) . . . . ?
C27 C28 C29 O2 -176.23(17) . . . . ?
C28 C29 O2 Fe -179.44(14) . . . . ?
C34 C28 C29 C24 -173.75(17) . . . . ?
C34 C28 C29 O2 5.5(3) . . . . ?
C29 C24 C25 C26 1.1(3) . . . . ?
C29 C28 C34 C35 -62.1(2) . . . . ?
C29 C28 C34 C36 59.6(2) . . . . ?
C29 C28 C34 C37 178.74(17) . . . . ?
N2A C18 C19 C20 -37.5(5) . . . . ?
